data_9012719
loop_
_publ_author_name
'Pajares, I.'
'De la Torre, A. G.'
'Martinez-Ramirez S'
'Puertas, F.'
'Blanco-Varela M T'
'Aranda, M. A. G.'

_publ_section_title
;Quantitative analysis of mineralized white Portland clinkers: The structure
 of fluorellestadite Locality: synthetic
;
_journal_name_full 'Powder Diffraction'
_journal_page_first 281
_journal_page_last 286
_journal_paper_doi 10.1154/1.1505045
_journal_volume 17
_journal_year 2002
_chemical_formula_sum 'Ca5 F O12 S1.5 Si1.5'
_chemical_name_mineral Fluorellestadite
_space_group_IT_number 176
_symmetry_space_group_name_Hall '-P 6c'
_symmetry_space_group_name_H-M 'P 63/m'
_cell_angle_alpha 90
_cell_angle_beta 90
_cell_angle_gamma 120
_cell_length_a 9.44174
_cell_length_b 9.44174
_cell_length_c 6.93964
_cell_formula_units_Z 2
_cell_volume 535.762
_exptl_crystal_density_diffrn 3.109
_cod_original_formula_sum 'Ca5 (Si1.5 S1.5) O12 F'
_cod_database_code 9012719

loop_
_symmetry_equiv_pos_as_xyz
x,y,z
-x+y,-x,1/2-z
x-y,x,1/2+z
y,-x+y,-z
-y,x-y,z
x,y,1/2-z
-x,-y,1/2+z
x-y,x,-z
-x+y,-x,z
-y,x-y,1/2-z
y,-x+y,1/2+z
-x,-y,-z

loop_
_atom_site_label
_atom_site_fract_x
_atom_site_fract_y
_atom_site_fract_z
_atom_site_occupancy
_atom_site_U_iso_or_equiv
Ca1 0.33333 0.66667 0.00160 1.00000 0.03100
Ca2 0.23990 0.99200 0.25000 1.00000 0.02200
Si 0.39610 0.36840 0.25000 0.50000 0.01200
S 0.39610 0.36840 0.25000 0.50000 0.01200
O1 0.32340 0.48460 0.25000 1.00000 0.01400
O2 0.58650 0.46830 0.25000 1.00000 0.01800
O3 0.33850 0.25680 0.07090 1.00000 0.02200
F 0.00000 0.00000 0.25000 1.00000 0.02600

loop_
_cod_related_entry_id
_cod_related_entry_database
_cod_related_entry_code
1 AMCSD 0015322
2 AMCSD 0015323

loop_
_[local]_alternative_name_id
_[local]_alternative_name_type
_[local]_alternative_name_source
_[local]_alternative_name_source_id
_[local]_alternative_name_value
1 mineral AMCSD 0015322 "Fluorellestadite"
2 mineral AMCSD 0015323 "Ellestadite-(F)"

_database_code_amcsd 0015322
